data_7705386
loop_
_publ_author_name
'Hammoud, Joanna'
'Abou-Khalil, Fatima'
'Roisnel, Thierry'
'Dorcet, Vincent'
'Bour, Christophe'
'Gandon, Vincent'
'Leb&#x0153;uf, David'
'Carpentier, Jean-Fran\,cois'
'Sarazin, Yann'

_publ_section_title
;
 Alkaline-earth complexes with macrocyclic-functionalised bis(phenolate)s
 and bis(fluoroalkoxide)s.
;
_journal_issue 37
_journal_name_full 'Dalton transactions (Cambridge, England : 2003)'
_journal_page_first 13017
_journal_page_last 13028
_journal_paper_doi 10.1039/d0dt02573a
_journal_volume 49
_journal_year 2020
_chemical_compound_source 'synthesis as described'
_chemical_formula_moiety 'C20 H30 F12 N2 O6'
_chemical_formula_sum 'C20 H30 F12 N2 O6'
_chemical_formula_weight 622.46
_space_group_crystal_system triclinic
_space_group_IT_number 2
_space_group_name_Hall '-P 1'
_space_group_name_H-M_alt 'P -1'
_atom_sites_solution_hydrogens mixed
_audit_update_record
;
2020-06-12 deposited with the CCDC.	2020-09-07 downloaded from the CCDC.
;
_cell_angle_alpha 114.820(8)
_cell_angle_beta 95.801(7)
_cell_angle_gamma 99.354(8)
_cell_formula_units_Z 1
_cell_length_a 5.5168(9)
_cell_length_b 10.777(2)
_cell_length_c 12.424(3)
_cell_measurement_reflns_used 2810
_cell_measurement_temperature 150(2)
_cell_measurement_theta_max 27.4666
_cell_measurement_theta_min 3.3346
_cell_measurement_wavelength 0.71073
_cell_volume 649.6(2)
_computing_cell_refinement 'APEX3 (Bruker, 2015); SAINT (Bruker, 2014)'
_computing_data_collection 'SAINT (Bruker, 2014)'
_computing_data_reduction 'SAINT (Bruker, 2014)'
_computing_molecular_graphics 'SXGRAPH (Farrugia, 1999), Mercury (CSD, 2016)'
_computing_publication_material 'CRYSCALC (T. Roisnel, local program, 2018)'
_computing_structure_refinement 'SHELXL-2017_1 (Sheldrick, 2017)'
_computing_structure_solution 'SHELXT (Sheldrick, 2015)'
_diffrn_ambient_temperature 150(2)
_diffrn_detector '(CMOS) PHOTON 100'
_diffrn_measured_fraction_theta_full 0.957
_diffrn_measured_fraction_theta_max 0.953
_diffrn_measurement_device_type 'D8 VENTURE Bruker AXS'
_diffrn_measurement_method 'rotation images'
_diffrn_radiation_monochromator 'multilayer monochromator'
_diffrn_radiation_probe x-ray
_diffrn_radiation_source 'Incoatec microfocus sealed tube'
_diffrn_radiation_type MoK\a
_diffrn_radiation_wavelength 0.71073
_diffrn_reflns_av_R_equivalents 0.1527
_diffrn_reflns_av_unetI/netI 0.1062
_diffrn_reflns_limit_h_max 6
_diffrn_reflns_limit_h_min -7
_diffrn_reflns_limit_k_max 13
_diffrn_reflns_limit_k_min -13
_diffrn_reflns_limit_l_max 16
_diffrn_reflns_limit_l_min -16
_diffrn_reflns_number 14190
_diffrn_reflns_theta_full 25.242
_diffrn_reflns_theta_max 27.484
_diffrn_reflns_theta_min 3.335
_exptl_absorpt_coefficient_mu 0.169
_exptl_absorpt_correction_T_max 0.997
_exptl_absorpt_correction_T_min 0.749
_exptl_absorpt_correction_type multi-scan
_exptl_absorpt_process_details
;
  [Sheldrick, G.M. (2014). SADABS Bruker AXS Inc., Madison, Wisconsin, USA]
;
_exptl_crystal_colour colourless
_exptl_crystal_density_diffrn 1.591
_exptl_crystal_description stick
_exptl_crystal_F_000 320
_exptl_crystal_size_max 0.600
_exptl_crystal_size_mid 0.040
_exptl_crystal_size_min 0.020
_refine_diff_density_max 0.355
_refine_diff_density_min -0.365
_refine_diff_density_rms 0.085
_refine_ls_extinction_method none
_refine_ls_goodness_of_fit_ref 1.019
_refine_ls_hydrogen_treatment mixed
_refine_ls_matrix_type full
_refine_ls_number_parameters 184
_refine_ls_number_reflns 2845
_refine_ls_number_restraints 0
_refine_ls_restrained_S_all 1.019
_refine_ls_R_factor_all 0.1366
_refine_ls_R_factor_gt 0.0688
_refine_ls_shift/su_max 0.008
_refine_ls_shift/su_mean 0.001
_refine_ls_structure_factor_coef Fsqd
_refine_ls_weighting_details 'w=1/[\s^2^(Fo^2^)+(0.0842P)^2^+0.0783P] where P=(Fo^2^+2Fc^2^)/3'
_refine_ls_weighting_scheme calc
_refine_ls_wR_factor_gt 0.1474
_refine_ls_wR_factor_ref 0.1770
_reflns_Friedel_coverage 0.000
_reflns_number_gt 1684
_reflns_number_total 2845
_reflns_threshold_expression >2sigma(I)
_cod_data_source_file d0dt02573a2.cif
_cod_data_source_block JH014
_cod_depositor_comments 'Adding full bibliography for 7705378--7705389.cif.'
_cod_database_code 7705386

loop_
_space_group_symop_operation_xyz
'x, y, z'
'-x, -y, -z'

loop_
_atom_site_label
_atom_site_type_symbol
_atom_site_fract_x
_atom_site_fract_y
_atom_site_fract_z
_atom_site_U_iso_or_equiv
_atom_site_adp_type
_atom_site_occupancy
_atom_site_site_symmetry_order
_atom_site_calc_flag
_atom_site_refinement_flags_posn
_atom_site_refinement_flags_adp
_atom_site_refinement_flags_occupancy
_atom_site_disorder_assembly
_atom_site_disorder_group
C1 C 0.2312(5) 0.7818(3) 0.2249(3) 0.0157(7) Uani 1 1 d . . . . .
O2 O 0.0238(4) 0.6903(2) 0.2263(2) 0.0242(6) Uani 1 1 d . . . . .
H2 H 0.092(7) 0.635(4) 0.244(3) 0.029 Uiso 1 1 d . U . . .
C3 C 0.2262(6) 0.9287(3) 0.3159(3) 0.0255(8) Uani 1 1 d . . . . .
F4 F 0.4170(4) 1.0255(2) 0.3218(2) 0.0414(6) Uani 1 1 d . . . . .
F5 F 0.0154(4) 0.96769(19) 0.29372(18) 0.0351(5) Uani 1 1 d . . . . .
F6 F 0.2405(4) 0.9365(2) 0.42711(16) 0.0379(6) Uani 1 1 d . . . . .
C7 C 0.2080(7) 0.7696(4) 0.0973(3) 0.0336(9) Uani 1 1 d . . . . .
F8 F -0.0015(4) 0.7996(3) 0.06213(18) 0.0553(7) Uani 1 1 d . . . . .
F9 F 0.3983(5) 0.8539(3) 0.0863(2) 0.0588(7) Uani 1 1 d . . . . .
F10 F 0.2061(4) 0.6392(2) 0.01918(16) 0.0487(7) Uani 1 1 d . . . . .
C11 C 0.4790(5) 0.7414(3) 0.2602(3) 0.0182(7) Uani 1 1 d . . . . .
H11A H 0.572971 0.717489 0.193161 0.022 Uiso 1 1 calc R U . . .
H11B H 0.586589 0.821358 0.332660 0.022 Uiso 1 1 calc R U . . .
N12 N 0.4099(4) 0.6216(2) 0.2847(2) 0.0155(6) Uani 1 1 d . . . . .
C13 C 0.4462(6) 0.4887(3) 0.1917(3) 0.0202(7) Uani 1 1 d . . . . .
H13A H 0.627656 0.493987 0.193974 0.024 Uiso 1 1 calc R U . . .
H13B H 0.370402 0.476088 0.111077 0.024 Uiso 1 1 calc R U . . .
C14 C 0.3324(5) 0.3641(3) 0.2092(3) 0.0189(7) Uani 1 1 d . . . . .
H14A H 0.341609 0.276573 0.139628 0.023 Uiso 1 1 calc R U . . .
H14B H 0.425794 0.367583 0.283190 0.023 Uiso 1 1 calc R U . . .
O15 O 0.0780(4) 0.3652(2) 0.21976(17) 0.0184(5) Uani 1 1 d . . . . .
C16 C -0.0465(6) 0.2494(3) 0.2361(3) 0.0206(7) Uani 1 1 d . . . . .
H16A H 0.033098 0.169427 0.198772 0.025 Uiso 1 1 calc R U . . .
H16B H -0.223111 0.220143 0.194184 0.025 Uiso 1 1 calc R U . . .
C17 C 0.4854(5) 0.6484(3) 0.4106(2) 0.0175(7) Uani 1 1 d . . . . .
H17A H 0.394873 0.568334 0.421239 0.021 Uiso 1 1 calc R U . . .
H17B H 0.430372 0.732907 0.463251 0.021 Uiso 1 1 calc R U . . .
C18 C 0.7616(5) 0.6698(3) 0.4539(3) 0.0190(7) Uani 1 1 d . . . . .
H18A H 0.823255 0.586736 0.403506 0.023 Uiso 1 1 calc R U . . .
H18B H 0.857455 0.753266 0.449832 0.023 Uiso 1 1 calc R U . . .
O19 O 0.7882(4) 0.6894(2) 0.57543(17) 0.0210(5) Uani 1 1 d . . . . .
C20 C 1.0386(6) 0.7159(3) 0.6327(3) 0.0192(7) Uani 1 1 d . . . . .
H20A H 1.141595 0.795427 0.625552 0.023 Uiso 1 1 calc R U . . .
H20B H 1.107983 0.632197 0.593057 0.023 Uiso 1 1 calc R U . . .

loop_
_atom_site_aniso_label
_atom_site_aniso_U_11
_atom_site_aniso_U_22
_atom_site_aniso_U_33
_atom_site_aniso_U_23
_atom_site_aniso_U_13
_atom_site_aniso_U_12
C1 0.0114(15) 0.0213(17) 0.0145(15) 0.0088(13) 0.0012(11) 0.0030(12)
O2 0.0130(12) 0.0249(13) 0.0332(13) 0.0121(11) 0.0017(10) 0.0042(10)
C3 0.0188(18) 0.0276(19) 0.0277(19) 0.0110(15) 0.0011(14) 0.0052(15)
F4 0.0297(12) 0.0250(11) 0.0628(15) 0.0183(11) 0.0016(10) -0.0030(9)
F5 0.0286(11) 0.0288(11) 0.0451(13) 0.0114(10) 0.0036(9) 0.0156(9)
F6 0.0459(14) 0.0416(13) 0.0175(10) 0.0033(9) 0.0041(9) 0.0159(10)
C7 0.039(2) 0.050(2) 0.0232(19) 0.0195(18) 0.0069(16) 0.0281(19)
F8 0.0603(16) 0.0875(19) 0.0282(12) 0.0256(12) -0.0011(10) 0.0493(14)
F9 0.0699(18) 0.0871(19) 0.0559(16) 0.0581(15) 0.0294(13) 0.0289(15)
F10 0.0663(16) 0.0655(16) 0.0138(10) 0.0091(11) 0.0040(10) 0.0394(13)
C11 0.0113(15) 0.0258(17) 0.0179(15) 0.0114(14) 0.0013(12) 0.0014(13)
N12 0.0182(13) 0.0197(14) 0.0110(12) 0.0087(11) 0.0033(10) 0.0046(11)
C13 0.0202(17) 0.0264(18) 0.0111(15) 0.0068(13) 0.0009(12) 0.0035(14)
C14 0.0170(16) 0.0237(17) 0.0145(15) 0.0072(13) -0.0013(12) 0.0070(13)
O15 0.0134(11) 0.0268(12) 0.0187(11) 0.0142(9) -0.0002(8) 0.0049(9)
C16 0.0158(16) 0.0251(17) 0.0185(16) 0.0106(14) -0.0032(12) -0.0005(13)
C17 0.0187(16) 0.0217(17) 0.0117(15) 0.0071(13) 0.0039(12) 0.0034(13)
C18 0.0205(17) 0.0262(18) 0.0135(15) 0.0109(13) 0.0049(13) 0.0062(14)
O19 0.0162(11) 0.0354(13) 0.0128(11) 0.0139(10) 0.0005(8) 0.0027(10)
C20 0.0174(16) 0.0244(17) 0.0171(16) 0.0109(13) 0.0012(12) 0.0046(13)

loop_
_atom_type_symbol
_atom_type_description
_atom_type_scat_dispersion_real
_atom_type_scat_dispersion_imag
_atom_type_scat_source
C C 0.0033 0.0016 'International Tables Vol C Tables 4.2.6.8 and 6.1.1.4'
H H 0.0000 0.0000 'International Tables Vol C Tables 4.2.6.8 and 6.1.1.4'
F F 0.0171 0.0103 'International Tables Vol C Tables 4.2.6.8 and 6.1.1.4'
N N 0.0061 0.0033 'International Tables Vol C Tables 4.2.6.8 and 6.1.1.4'
O O 0.0106 0.0060 'International Tables Vol C Tables 4.2.6.8 and 6.1.1.4'

loop_
_geom_angle_atom_site_label_1
_geom_angle_atom_site_label_2
_geom_angle_atom_site_label_3
_geom_angle
_geom_angle_site_symmetry_1
_geom_angle_site_symmetry_3
_geom_angle_publ_flag
O2 C1 C3 107.4(2) . . ?
O2 C1 C7 107.4(3) . . ?
C3 C1 C7 111.2(3) . . ?
O2 C1 C11 110.2(2) . . ?
C3 C1 C11 110.2(2) . . ?
C7 C1 C11 110.3(2) . . ?
C1 O2 H2 101(2) . . ?
F4 C3 F5 107.5(3) . . ?
F4 C3 F6 106.6(3) . . ?
F5 C3 F6 106.0(2) . . ?
F4 C3 C1 112.6(3) . . ?
F5 C3 C1 113.2(3) . . ?
F6 C3 C1 110.4(3) . . ?
F10 C7 F9 107.2(3) . . ?
F10 C7 F8 107.2(3) . . ?
F9 C7 F8 107.4(3) . . ?
F10 C7 C1 110.0(3) . . ?
F9 C7 C1 112.2(3) . . ?
F8 C7 C1 112.6(3) . . ?
N12 C11 C1 107.9(2) . . ?
N12 C11 H11A 110.1 . . ?
C1 C11 H11A 110.1 . . ?
N12 C11 H11B 110.1 . . ?
C1 C11 H11B 110.1 . . ?
H11A C11 H11B 108.4 . . ?
C11 N12 C17 115.3(2) . . ?
C11 N12 C13 114.3(2) . . ?
C17 N12 C13 116.1(2) . . ?
N12 C13 C14 112.5(2) . . ?
N12 C13 H13A 109.1 . . ?
C14 C13 H13A 109.1 . . ?
N12 C13 H13B 109.1 . . ?
C14 C13 H13B 109.1 . . ?
H13A C13 H13B 107.8 . . ?
O15 C14 C13 109.2(2) . . ?
O15 C14 H14A 109.8 . . ?
C13 C14 H14A 109.8 . . ?
O15 C14 H14B 109.8 . . ?
C13 C14 H14B 109.8 . . ?
H14A C14 H14B 108.3 . . ?
C14 O15 C16 113.1(2) . . ?
O15 C16 C20 112.5(2) . 2_666 ?
O15 C16 H16A 109.1 . . ?
C20 C16 H16A 109.1 2_666 . ?
O15 C16 H16B 109.1 . . ?
C20 C16 H16B 109.1 2_666 . ?
H16A C16 H16B 107.8 . . ?
N12 C17 C18 116.1(2) . . ?
N12 C17 H17A 108.3 . . ?
C18 C17 H17A 108.3 . . ?
N12 C17 H17B 108.3 . . ?
C18 C17 H17B 108.3 . . ?
H17A C17 H17B 107.4 . . ?
O19 C18 C17 106.0(2) . . ?
O19 C18 H18A 110.5 . . ?
C17 C18 H18A 110.5 . . ?
O19 C18 H18B 110.5 . . ?
C17 C18 H18B 110.5 . . ?
H18A C18 H18B 108.7 . . ?
C20 O19 C18 114.0(2) . . ?
O19 C20 C16 109.2(2) . 2_666 ?
O19 C20 H20A 109.8 . . ?
C16 C20 H20A 109.8 2_666 . ?
O19 C20 H20B 109.8 . . ?
C16 C20 H20B 109.8 2_666 . ?
H20A C20 H20B 108.3 . . ?

loop_
_geom_bond_atom_site_label_1
_geom_bond_atom_site_label_2
_geom_bond_distance
_geom_bond_site_symmetry_2
_geom_bond_publ_flag
C1 O2 1.391(4) . ?
C1 C3 1.518(4) . ?
C1 C7 1.525(4) . ?
C1 C11 1.576(4) . ?
O2 H2 0.84(4) . ?
C3 F4 1.328(4) . ?
C3 F5 1.340(3) . ?
C3 F6 1.341(4) . ?
C7 F10 1.329(4) . ?
C7 F9 1.330(4) . ?
C7 F8 1.330(4) . ?
C11 N12 1.448(4) . ?
C11 H11A 0.9900 . ?
C11 H11B 0.9900 . ?
N12 C17 1.467(3) . ?
N12 C13 1.476(4) . ?
C13 C14 1.498(4) . ?
C13 H13A 0.9900 . ?
C13 H13B 0.9900 . ?
C14 O15 1.424(3) . ?
C14 H14A 0.9900 . ?
C14 H14B 0.9900 . ?
O15 C16 1.426(4) . ?
C16 C20 1.506(4) 2_666 ?
C16 H16A 0.9900 . ?
C16 H16B 0.9900 . ?
C17 C18 1.510(4) . ?
C17 H17A 0.9900 . ?
C17 H17B 0.9900 . ?
C18 O19 1.423(3) . ?
C18 H18A 0.9900 . ?
C18 H18B 0.9900 . ?
O19 C20 1.414(3) . ?
C20 H20A 0.9900 . ?
C20 H20B 0.9900 . ?

loop_
_geom_hbond_atom_site_label_D
_geom_hbond_atom_site_label_H
_geom_hbond_atom_site_label_A
_geom_hbond_distance_DH
_geom_hbond_distance_HA
_geom_hbond_distance_DA
_geom_hbond_angle_DHA
_geom_hbond_site_symmetry_A
_geom_hbond_publ_flag
C14 H14B O19 0.99 2.44 3.076(4) 121.7 2_666 yes

loop_
_geom_torsion_atom_site_label_1
_geom_torsion_atom_site_label_2
_geom_torsion_atom_site_label_3
_geom_torsion_atom_site_label_4
_geom_torsion
_geom_torsion_site_symmetry_1
_geom_torsion_site_symmetry_2
_geom_torsion_site_symmetry_3
_geom_torsion_site_symmetry_4
_geom_torsion_publ_flag
O2 C1 C3 F4 -179.8(2) . . . . ?
C7 C1 C3 F4 -62.5(3) . . . . ?
C11 C1 C3 F4 60.2(3) . . . . ?
O2 C1 C3 F5 -57.6(3) . . . . ?
C7 C1 C3 F5 59.8(4) . . . . ?
C11 C1 C3 F5 -177.6(2) . . . . ?
O2 C1 C3 F6 61.1(3) . . . . ?
C7 C1 C3 F6 178.5(3) . . . . ?
C11 C1 C3 F6 -58.9(3) . . . . ?
O2 C1 C7 F10 -61.0(3) . . . . ?
C3 C1 C7 F10 -178.3(3) . . . . ?
C11 C1 C7 F10 59.1(4) . . . . ?
O2 C1 C7 F9 179.8(3) . . . . ?
C3 C1 C7 F9 62.5(3) . . . . ?
C11 C1 C7 F9 -60.1(3) . . . . ?
O2 C1 C7 F8 58.5(4) . . . . ?
C3 C1 C7 F8 -58.9(4) . . . . ?
C11 C1 C7 F8 178.6(3) . . . . ?
O2 C1 C11 N12 -0.8(3) . . . . ?
C3 C1 C11 N12 117.6(3) . . . . ?
C7 C1 C11 N12 -119.2(3) . . . . ?
C1 C11 N12 C17 -113.4(3) . . . . ?
C1 C11 N12 C13 108.3(3) . . . . ?
C11 N12 C13 C14 -170.1(2) . . . . ?
C17 N12 C13 C14 51.9(3) . . . . ?
N12 C13 C14 O15 52.3(3) . . . . ?
C13 C14 O15 C16 179.7(2) . . . . ?
C14 O15 C16 C20 93.8(3) . . . 2_666 ?
C11 N12 C17 C18 -71.7(3) . . . . ?
C13 N12 C17 C18 65.9(3) . . . . ?
N12 C17 C18 O19 -178.3(2) . . . . ?
C17 C18 O19 C20 -178.0(2) . . . . ?
C18 O19 C20 C16 173.8(3) . . . 2_666 ?
